data_1504445
loop_
_publ_author_name
'Yan, Ren-Yi'
'Tan, Yong-Xia'
'Cui, Xi-Qiang'
'Chen, Ruo-Yun'
'Yu, De-Quan'

_publ_section_title
;
 Diterpenoids from the roots of Suregada glomerulata.
;
_journal_issue 2
_journal_name_full 'Journal of natural products'
_journal_page_first 195
_journal_page_last 198
_journal_paper_doi 10.1021/np0705211
_journal_volume 71
_journal_year 2008
_chemical_absolute_configuration unk
_chemical_formula_moiety 'C20 H30 O5'
_chemical_formula_sum 'C20 H30 O5'
_chemical_formula_weight 350.44
_chemical_name_systematic
; 
 ? 
;
_space_group_IT_number 4
_symmetry_cell_setting monoclinic
_symmetry_space_group_name_Hall 'P 2yb'
_symmetry_space_group_name_H-M 'P 1 21 1'
_atom_sites_solution_hydrogens geom
_atom_sites_solution_primary direct
_atom_sites_solution_secondary difmap
_audit_creation_method SHELXL-97
_cell_angle_alpha 90.00
_cell_angle_beta 99.92(4)
_cell_angle_gamma 90.00
_cell_formula_units_Z 2
_cell_length_a 7.544(1)
_cell_length_b 6.066(1)
_cell_length_c 20.579(1)
_cell_measurement_reflns_used 1467
_cell_measurement_temperature 295(2)
_cell_volume 927.7(2)
_computing_cell_refinement 'SCALE(Otwinowski & Minor,1996)'
_computing_data_collection 'DENZO(Otwinowski & Minor,1996)'
_computing_data_reduction SCALE
_computing_molecular_graphics 'ORTEPII(Johnson,1976) and PLUTON(Spek,1990)'
_computing_publication_material SHELXL97
_computing_structure_refinement 'SHELXL-97 (Sheldrick, 1997)'
_computing_structure_solution 'SHELXS-97 '
_diffrn_ambient_temperature 295(2)
_diffrn_detector_area_resol_mean 0
_diffrn_measured_fraction_theta_full 0.815
_diffrn_measured_fraction_theta_max 0.815
_diffrn_measurement_device_type 'MAC DIP 2030K'
_diffrn_measurement_method \w
_diffrn_radiation_monochromator graphite
_diffrn_radiation_source 'rotating anode'
_diffrn_radiation_type MoK\a
_diffrn_radiation_wavelength 0.71073
_diffrn_reflns_av_R_equivalents 0.0000
_diffrn_reflns_av_sigmaI/netI 0.0142
_diffrn_reflns_limit_h_max 8
_diffrn_reflns_limit_h_min -8
_diffrn_reflns_limit_k_max 6
_diffrn_reflns_limit_k_min 0
_diffrn_reflns_limit_l_max 24
_diffrn_reflns_limit_l_min 0
_diffrn_reflns_number 1467
_diffrn_reflns_theta_full 25.00
_diffrn_reflns_theta_max 25.00
_diffrn_reflns_theta_min 2.74
_diffrn_standards_decay_% 0
_diffrn_standards_interval_count 0
_diffrn_standards_interval_time 0
_diffrn_standards_number 0
_exptl_absorpt_coefficient_mu 0.089
_exptl_absorpt_correction_type none
_exptl_crystal_colour colorless
_exptl_crystal_density_diffrn 1.255
_exptl_crystal_density_method 'not measured'
_exptl_crystal_description prism
_exptl_crystal_F_000 380
_exptl_crystal_size_max 0.4
_exptl_crystal_size_mid 0.2
_exptl_crystal_size_min 0.1
_refine_diff_density_max 0.345
_refine_diff_density_min -0.248
_refine_diff_density_rms 0.065
_refine_ls_extinction_coef 0.2(2)
_refine_ls_extinction_expression Fc^*^=kFc[1+0.001xFc^2^\l^3^/sin(2\q)]^-1/4^
_refine_ls_extinction_method SHELXL
_refine_ls_goodness_of_fit_ref 1.062
_refine_ls_hydrogen_treatment constr
_refine_ls_matrix_type full
_refine_ls_number_parameters 227
_refine_ls_number_reflns 1467
_refine_ls_number_restraints 1
_refine_ls_restrained_S_all 1.062
_refine_ls_R_factor_all 0.0890
_refine_ls_R_factor_gt 0.0888
_refine_ls_shift/su_max 0.000
_refine_ls_shift/su_mean 0.000
_refine_ls_structure_factor_coef Fsqd
_refine_ls_weighting_details 'calc w=1/[\s^2^(Fo^2^)+(0.1924P)^2^+0.3800P] where P=(Fo^2^+2Fc^2^)/3'
_refine_ls_weighting_scheme calc
_refine_ls_wR_factor_gt 0.2068
_refine_ls_wR_factor_ref 0.2070
_reflns_number_gt 1458
_reflns_number_total 1467
_reflns_threshold_expression >2sigma(I)
_cod_data_source_file np0705211si20070926_064126.cif
_cod_data_source_block d4803
_cod_depositor_comments
;
The following automatic conversions were performed:

'_symmetry_cell_setting' value 'MONOCLINIC' changed to 'monoclinic'
according to /home/saulius/struct/CIF-dictionaries/cif_core.dic
dictionary named 'cif_core.dic' version 2.4.1 from 2010-06-29.

Automatic conversion script
Id: cif_fix_values 1715 2011-07-08 13:25:40Z adriana 
;
_cod_original_sg_symbol_H-M P21
_cod_database_code 1504445

loop_
_symmetry_equiv_pos_as_xyz
'x, y, z'
'-x, y+1/2, -z'

loop_
_atom_site_label
_atom_site_type_symbol
_atom_site_fract_x
_atom_site_fract_y
_atom_site_fract_z
_atom_site_U_iso_or_equiv
_atom_site_adp_type
_atom_site_occupancy
_atom_site_symmetry_multiplicity
_atom_site_calc_flag
_atom_site_refinement_flags
O1 O 0.2226(19) 1.051(2) 0.2592(5) 0.105(4) Uani 1 1 d .
H1A H 0.1518 1.0974 0.2820 0.158 Uiso 1 1 calc R
O2 O 0.5194(14) 0.6151(18) 0.3419(5) 0.082(3) Uani 1 1 d .
H2A H 0.5215 0.6241 0.3818 0.124 Uiso 1 1 calc R
O3 O 0.4255(13) 1.0266(18) 0.4132(4) 0.075(2) Uani 1 1 d .
O4 O 0.4768(14) 1.105(2) 0.5192(4) 0.084(3) Uani 1 1 d .
O5 O 0.9648(14) 1.166(2) 0.3536(5) 0.090(3) Uani 1 1 d .
C1 C 0.667(2) 0.781(3) 0.1455(7) 0.089(4) Uani 1 1 d .
H1B H 0.6646 0.9400 0.1411 0.106 Uiso 1 1 calc R
H1C H 0.7901 0.7361 0.1608 0.106 Uiso 1 1 calc R
C2 C 0.6001(19) 0.677(3) 0.0777(5) 0.081(4) Uani 1 1 d .
H2B H 0.6660 0.7430 0.0461 0.097 Uiso 1 1 calc R
H2C H 0.6289 0.5212 0.0802 0.097 Uiso 1 1 calc R
C3 C 0.415(2) 0.701(3) 0.0538(7) 0.093(5) Uani 1 1 d .
H3A H 0.3848 0.6155 0.0135 0.112 Uiso 1 1 calc R
H3B H 0.3905 0.8542 0.0426 0.112 Uiso 1 1 calc R
C4 C 0.293(2) 0.628(3) 0.1015(5) 0.082(4) Uani 1 1 d .
C5 C 0.3507(19) 0.734(3) 0.1695(6) 0.075(3) Uani 1 1 d .
H5A H 0.3305 0.8921 0.1625 0.090 Uiso 1 1 calc R
C6 C 0.235(2) 0.668(3) 0.2221(7) 0.088(4) Uani 1 1 d .
H6A H 0.1084 0.6778 0.2037 0.106 Uiso 1 1 calc R
H6B H 0.2618 0.5169 0.2365 0.106 Uiso 1 1 calc R
C7 C 0.283(2) 0.828(3) 0.2816(7) 0.082(4) Uani 1 1 d .
H7A H 0.2128 0.7833 0.3153 0.098 Uiso 1 1 calc R
C8 C 0.4744(17) 0.825(2) 0.3120(6) 0.067(3) Uani 1 1 d .
C9 C 0.599(2) 0.864(3) 0.2591(7) 0.085(4) Uani 1 1 d .
H9A H 0.5722 1.0140 0.2426 0.102 Uiso 1 1 calc R
C10 C 0.5479(15) 0.712(2) 0.1987(6) 0.066(3) Uani 1 1 d .
C11 C 0.8101(19) 0.862(4) 0.2883(7) 0.097(5) Uani 1 1 d .
H11A H 0.8486 0.7139 0.3023 0.116 Uiso 1 1 calc R
H11B H 0.8784 0.9095 0.2550 0.116 Uiso 1 1 calc R
C12 C 0.8405(17) 1.025(3) 0.3491(6) 0.079(3) Uani 1 1 d .
C13 C 0.7135(18) 0.989(3) 0.3961(6) 0.079(4) Uani 1 1 d .
H13A H 0.7286 0.8359 0.4114 0.094 Uiso 1 1 calc R
C14 C 0.529(3) 1.012(3) 0.3610(7) 0.091(4) Uani 1 1 d .
H14A H 0.5180 1.1515 0.3368 0.109 Uiso 1 1 calc R
C15 C 0.707(2) 1.135(3) 0.4577(6) 0.080(4) Uani 1 1 d .
H15A H 0.7143 1.2899 0.4453 0.097 Uiso 1 1 calc R
C16 C 0.5128(17) 1.084(2) 0.4703(4) 0.067(3) Uani 1 1 d .
C17 C 0.867(3) 1.083(4) 0.5189(9) 0.105(5) Uani 1 1 d .
H17A H 0.9807 1.1152 0.5065 0.157 Uiso 1 1 calc R
H17B H 0.8626 0.9299 0.5307 0.157 Uiso 1 1 calc R
H17C H 0.8510 1.1723 0.5560 0.157 Uiso 1 1 calc R
C18 C 0.279(3) 0.377(4) 0.1011(7) 0.106(6) Uani 1 1 d .
H18A H 0.2322 0.3270 0.0572 0.159 Uiso 1 1 calc R
H18B H 0.2004 0.3312 0.1305 0.159 Uiso 1 1 calc R
H18C H 0.3965 0.3149 0.1152 0.159 Uiso 1 1 calc R
C19 C 0.093(3) 0.705(5) 0.0759(8) 0.131(9) Uani 1 1 d .
H19A H 0.0492 0.6382 0.0340 0.196 Uiso 1 1 calc R
H19B H 0.0900 0.8629 0.0712 0.196 Uiso 1 1 calc R
H19C H 0.0182 0.6623 0.1070 0.196 Uiso 1 1 calc R
C20 C 0.610(2) 0.468(2) 0.2157(7) 0.075(3) Uani 1 1 d .
H20A H 0.5458 0.4108 0.2485 0.112 Uiso 1 1 calc R
H20B H 0.7366 0.4661 0.2324 0.112 Uiso 1 1 calc R
H20C H 0.5845 0.3795 0.1766 0.112 Uiso 1 1 calc R

loop_
_atom_site_aniso_label
_atom_site_aniso_U_11
_atom_site_aniso_U_22
_atom_site_aniso_U_33
_atom_site_aniso_U_23
_atom_site_aniso_U_13
_atom_site_aniso_U_12
O1 0.149(10) 0.102(9) 0.072(5) 0.005(5) 0.036(5) 0.028(8)
O2 0.085(6) 0.078(6) 0.086(5) -0.002(5) 0.019(4) -0.006(5)
O3 0.086(6) 0.077(6) 0.069(4) 0.002(4) 0.033(4) 0.004(5)
O4 0.085(6) 0.097(7) 0.067(5) -0.018(4) 0.007(4) 0.009(5)
O5 0.077(6) 0.114(9) 0.084(5) -0.023(5) 0.025(4) -0.009(6)
C1 0.089(10) 0.090(11) 0.099(9) -0.005(7) 0.050(7) -0.025(8)
C2 0.086(8) 0.098(11) 0.063(6) 0.015(6) 0.027(5) 0.025(8)
C3 0.128(13) 0.089(11) 0.070(6) -0.018(6) 0.039(7) -0.038(10)
C4 0.082(8) 0.112(12) 0.053(5) -0.015(6) 0.017(5) 0.015(8)
C5 0.082(8) 0.080(9) 0.065(6) 0.011(5) 0.019(5) -0.003(6)
C6 0.090(9) 0.105(12) 0.080(7) -0.035(7) 0.040(6) -0.022(9)
C7 0.088(9) 0.086(9) 0.081(7) 0.013(7) 0.042(6) 0.002(8)
C8 0.064(6) 0.068(7) 0.073(6) 0.010(5) 0.020(4) 0.001(5)
C9 0.091(9) 0.094(11) 0.076(7) -0.012(7) 0.033(6) -0.009(8)
C10 0.051(6) 0.056(7) 0.092(8) -0.006(5) 0.016(4) -0.015(5)
C11 0.068(8) 0.143(16) 0.070(6) -0.023(8) -0.013(5) -0.004(9)
C12 0.057(6) 0.093(9) 0.080(7) -0.005(7) -0.004(4) 0.005(7)
C13 0.068(7) 0.088(10) 0.082(7) -0.019(6) 0.018(5) 0.009(6)
C14 0.134(13) 0.085(10) 0.066(6) -0.003(6) 0.055(7) -0.008(9)
C15 0.107(10) 0.070(8) 0.066(6) -0.011(5) 0.022(5) -0.013(7)
C16 0.077(8) 0.076(8) 0.047(5) 0.000(4) 0.005(4) 0.004(6)
C17 0.102(12) 0.095(12) 0.106(9) 0.003(9) -0.014(8) -0.018(10)
C18 0.127(14) 0.129(16) 0.061(7) 0.018(8) 0.014(7) 0.004(12)
C19 0.109(12) 0.19(2) 0.077(8) 0.004(11) -0.025(8) 0.061(15)
C20 0.084(9) 0.064(8) 0.087(8) -0.005(5) 0.045(6) 0.011(6)

loop_
_atom_type_symbol
_atom_type_description
_atom_type_scat_dispersion_real
_atom_type_scat_dispersion_imag
_atom_type_scat_source
C C 0.0033 0.0016 'International Tables Vol C Tables 4.2.6.8 and 6.1.1.4'
H H 0.0000 0.0000 'International Tables Vol C Tables 4.2.6.8 and 6.1.1.4'
O O 0.0106 0.0060 'International Tables Vol C Tables 4.2.6.8 and 6.1.1.4'

loop_
_geom_angle_atom_site_label_1
_geom_angle_atom_site_label_2
_geom_angle_atom_site_label_3
_geom_angle
C7 O1 H1A 109.5
C8 O2 H2A 109.5
C16 O3 C14 116.2(12)
C2 C1 C10 112.7(12)
C2 C1 H1B 109.1
C10 C1 H1B 109.1
C2 C1 H1C 109.1
C10 C1 H1C 109.1
H1B C1 H1C 107.8
C3 C2 C1 115.2(12)
C3 C2 H2B 108.5
C1 C2 H2B 108.5
C3 C2 H2C 108.5
C1 C2 H2C 108.5
H2B C2 H2C 107.5
C2 C3 C4 115.0(13)
C2 C3 H3A 108.5
C4 C3 H3A 108.5
C2 C3 H3B 108.5
C4 C3 H3B 108.5
H3A C3 H3B 107.5
C3 C4 C5 111.0(12)
C3 C4 C18 109.4(13)
C5 C4 C18 115.4(13)
C3 C4 C19 110.5(15)
C5 C4 C19 106.6(12)
C18 C4 C19 103.7(18)
C10 C5 C4 115.7(11)
C10 C5 C6 109.3(10)
C4 C5 C6 115.0(12)
C10 C5 H5A 105.2
C4 C5 H5A 105.2
C6 C5 H5A 105.3
C7 C6 C5 107.8(12)
C7 C6 H6A 110.1
C5 C6 H6A 110.1
C7 C6 H6B 110.2
C5 C6 H6B 110.1
H6A C6 H6B 108.5
O1 C7 C8 112.0(13)
O1 C7 C6 108.2(12)
C8 C7 C6 113.6(12)
O1 C7 H7A 107.6
C8 C7 H7A 107.6
C6 C7 H7A 107.6
O2 C8 C7 109.9(11)
O2 C8 C14 111.2(11)
C7 C8 C14 113.6(13)
O2 C8 C9 107.9(11)
C7 C8 C9 111.2(10)
C14 C8 C9 102.8(11)
C10 C9 C8 111.8(12)
C10 C9 C11 112.9(12)
C8 C9 C11 114.3(11)
C10 C9 H9A 105.6
C8 C9 H9A 105.7
C11 C9 H9A 105.7
C5 C10 C9 111.0(11)
C5 C10 C20 114.0(11)
C9 C10 C20 111.2(11)
C5 C10 C1 109.6(11)
C9 C10 C1 107.8(10)
C20 C10 C1 102.8(11)
C12 C11 C9 106.9(12)
C12 C11 H11A 110.3
C9 C11 H11A 110.4
C12 C11 H11B 110.4
C9 C11 H11B 110.3
H11A C11 H11B 108.6
O5 C12 C13 127.2(13)
O5 C12 C11 119.2(13)
C13 C12 C11 113.6(13)
C14 C13 C12 109.3(10)
C14 C13 C15 100.9(11)
C12 C13 C15 124.0(14)
C14 C13 H13A 107.2
C12 C13 H13A 107.2
C15 C13 H13A 107.2
O3 C14 C13 103.3(11)
O3 C14 C8 115.1(13)
C13 C14 C8 112.3(13)
O3 C14 H14A 108.6
C13 C14 H14A 108.6
C8 C14 H14A 108.6
C13 C15 C16 100.7(11)
C13 C15 C17 113.8(14)
C16 C15 C17 115.2(11)
C13 C15 H15A 108.9
C16 C15 H15A 108.9
C17 C15 H15A 108.9
O4 C16 O3 134.4(13)
O4 C16 C15 121.2(11)
O3 C16 C15 104.4(9)
C15 C17 H17A 109.5
C15 C17 H17B 109.5
H17A C17 H17B 109.5
C15 C17 H17C 109.5
H17A C17 H17C 109.5
H17B C17 H17C 109.5
C4 C18 H18A 109.5
C4 C18 H18B 109.5
H18A C18 H18B 109.5
C4 C18 H18C 109.5
H18A C18 H18C 109.5
H18B C18 H18C 109.5
C4 C19 H19A 109.5
C4 C19 H19B 109.4
H19A C19 H19B 109.5
C4 C19 H19C 109.5
H19A C19 H19C 109.5
H19B C19 H19C 109.5
C10 C20 H20A 109.5
C10 C20 H20B 109.4
H20A C20 H20B 109.5
C10 C20 H20C 109.5
H20A C20 H20C 109.5
H20B C20 H20C 109.5

loop_
_geom_bond_atom_site_label_1
_geom_bond_atom_site_label_2
_geom_bond_distance
O1 C7 1.47(2)
O1 H1A 0.8200
O2 C8 1.427(17)
O2 H2A 0.8200
O3 C16 1.292(14)
O3 C14 1.434(14)
O4 C16 1.095(13)
O5 C12 1.261(19)
C1 C2 1.53(2)
C1 C10 1.585(15)
C1 H1B 0.9700
C1 H1C 0.9700
C2 C3 1.41(2)
C2 H2B 0.9700
C2 H2C 0.9700
C3 C4 1.522(19)
C3 H3A 0.9700
C3 H3B 0.9700
C4 C5 1.533(17)
C4 C18 1.53(3)
C4 C19 1.58(2)
C5 C10 1.512(17)
C5 C6 1.554(17)
C5 H5A 0.9800
C6 C7 1.56(2)
C6 H6A 0.9700
C6 H6B 0.9700
C7 C8 1.47(2)
C7 H7A 0.9800
C8 C14 1.52(2)
C8 C9 1.575(16)
C9 C10 1.543(18)
C9 C11 1.60(2)
C9 H9A 0.9800
C10 C20 1.568(19)
C11 C12 1.58(2)
C11 H11A 0.9700
C11 H11B 0.9700
C12 C13 1.491(19)
C13 C14 1.46(2)
C13 C15 1.552(17)
C13 H13A 0.9800
C14 H14A 0.9800
C15 C16 1.56(2)
C15 C17 1.62(2)
C15 H15A 0.9800
C17 H17A 0.9600
C17 H17B 0.9600
C17 H17C 0.9600
C18 H18A 0.9600
C18 H18B 0.9600
C18 H18C 0.9600
C19 H19A 0.9600
C19 H19B 0.9600
C19 H19C 0.9600
C20 H20A 0.9600
C20 H20B 0.9600
C20 H20C 0.9600

loop_
_geom_hbond_atom_site_label_D
_geom_hbond_atom_site_label_H
_geom_hbond_atom_site_label_A
_geom_hbond_distance_DH
_geom_hbond_distance_HA
_geom_hbond_distance_DA
_geom_hbond_angle_DHA
_geom_hbond_site_symmetry_A
O1 H1A O5 0.82 2.25 3.057(15) 169.7 1_455
O2 H2A O4 0.82 2.04 2.853(13) 172.9 2_646

loop_
_cod_related_entry_id
_cod_related_entry_code
_cod_related_entry_database
1 21196764 ChemSpider
